data_4062063
_journal_name_full Organometallics
_journal_year 2003
_chemical_formula_moiety 'C38.50 O4.50 P2 Mo S2 W2 '
_chemical_formula_sum 'C38.5 Mo O4.5 P2 S2 W2'
_chemical_formula_weight 1124.12
_space_group_IT_number 14
_symmetry_cell_setting monoclinic
_symmetry_space_group_name_Hall '-P 2ybc'
_symmetry_space_group_name_H-M 'P 1 21/c 1'
_cell_angle_alpha 90.0
_cell_angle_beta 108.150
_cell_angle_gamma 90.0
_cell_formula_units_Z 8
_cell_length_a 17.565(5)
_cell_length_b 33.793(7)
_cell_length_c 16.5990(20)
_cell_measurement_temperature 293
_cell_volume 9363(3)
_diffrn_ambient_temperature 293
_exptl_crystal_density_diffrn 1.595
_refine_ls_R_factor_obs 0.097
_refine_ls_wR_factor_obs 0.119
_cod_depositor_comments
;
The following automatic conversions were performed:
'_symmetry_cell_setting' value 'Monoclinic' changed to 'monoclinic'
according to '/home/saulius/struct/CIF-dictionaries/cif_core.dic'
dictionary named 'cif_core.dic' version 2.4.1 from 2010-06-29.

Automatic conversion script
Id: cif_fix_enum 1527 2010-12-29 10:47:43Z saulius 
;
_cod_original_sg_symbol_H-M 'P 21/c'
_cod_original_formula_sum 'C38.50 O4.50 P2 Mo S2 W2 '
_cod_database_code 4062063

loop_
_symmetry_equiv_pos_as_xyz
x,y,z
-x,-y,-z
-x,1/2+y,1/2-z
x,1/2-y,1/2+z

loop_
_atom_site_aniso_label
_atom_site_aniso_U_11
_atom_site_aniso_U_22
_atom_site_aniso_U_33
_atom_site_aniso_U_12
_atom_site_aniso_U_13
_atom_site_aniso_U_23
_atom_site_aniso_type_symbol
W1 0.0357(14) 0.0472(19) 0.0299(22) -0.004(3) 0.018(3) -0.001(4) W
W2 0.0447(17) 0.0484(19) 0.0390(25) -0.001(3) 0.032(3) -0.002(4) W
W3 0.0370(16) 0.0430(18) 0.073(3) 0.003(3) 0.008(4) 0.014(4) W
W4 0.0386(16) 0.0616(22) 0.063(3) -0.022(3) 0.029(4) -0.017(5) W
Mo1 0.034(3) 0.049(4) 0.030(5) -0.008(6) 0.011(7) 0.006(8) Mo
Mo2 0.036(3) 0.043(4) 0.060(6) -0.010(6) 0.020(7) -0.014(9) Mo
S1 0.040(9) 0.050(11) 0.028(13) -0.002(18) 0.011(19) -0.014(22) S
S2 0.059(11) 0.042(11) 0.021(13) -0.009(18) 0.037(20) -0.042(21) S
S3 0.060(12) 0.067(14) 0.061(18) 0.026(20) 0.05(3) 0.04(3) S
S4 0.040(10) 0.031(10) 0.082(19) 0.015(17) 0.005(23) 0.027(25) S
P1 0.048(11) 0.051(12) 0.031(15) 0.011(19) 0.015(22) 0.000(24) P
P2 0.062(12) 0.029(10) 0.027(15) -0.013(18) 0.017(23) -0.015(21) P
P3 0.060(12) 0.032(10) 0.068(19) -0.045(19) 0.02(3) -0.01(3) P
P4 0.065(12) 0.053(13) 0.058(17) -0.006(22) 0.05(3) -0.04(3) P

loop_
_atom_site_label
_atom_site_fract_x
_atom_site_fract_y
_atom_site_fract_z
_atom_site_U_iso_or_equiv
_atom_site_thermal_displace_type
_atom_site_calc_flag
_atom_site_refinement_flags
_atom_site_type_symbol
W1 0.38757(15) 0.24411(8) 0.29056(21) 0.0379(20) Uani ? . W
W2 0.12180(16) 0.17126(8) 0.36626(22) 0.0434(21) Uani ? . W
W3 0.50608(16) 0.04971(9) 0.85138(25) 0.0543(23) Uani ? . W
W4 0.83868(16) 0.07035(9) 1.04158(24) 0.0549(23) Uani ? . W
Mo1 0.2367(3) 0.22929(17) 0.3115(4) 0.039(4) Uani ? . Mo
Mo2 0.6694(3) 0.06766(17) 0.8968(5) 0.047(4) Uani ? . Mo
S1 0.2604(9) 0.2444(5) 0.1696(12) 0.041(12) Uani ? . S
S2 0.3363(10) 0.1766(5) 0.2914(11) 0.039(12) Uani ? . S
S3 0.5861(11) 0.0632(6) 1.0008(14) 0.062(15) Uani ? . S
S4 0.5554(9) 0.1194(5) 0.8504(14) 0.055(13) Uani ? . S
P1 0.3104(10) 0.2934(5) 0.3305(13) 0.045(13) Uani ? . P
P2 0.1162(11) 0.1933(5) 0.2291(12) 0.040(13) Uani ? . P
P3 0.5806(11) 0.0475(5) 0.7557(15) 0.055(14) Uani ? . P
P4 0.7559(11) 0.1230(5) 0.9718(15) 0.057(15) Uani ? . P
O1 0.457(3) 0.2302(15) 0.487(4) 0.084(18) Uiso ? . O
O2 0.271(3) 0.1202(15) 0.440(4) 0.087(17) Uiso ? . O
O3 0.300(3) 0.2138(16) 0.515(4) 0.089(20) Uiso ? . O
O4 0.118(3) 0.2912(13) 0.334(3) 0.061(14) Uiso ? . O
C1 0.439(4) 0.2368(21) 0.418(6) 0.071(25) Uiso ? . C
C2 0.212(4) 0.1403(20) 0.409(5) 0.057(21) Uiso ? . C
C3 0.270(4) 0.2171(18) 0.452(5) 0.042(20) Uiso ? . C
C4 0.158(3) 0.2671(16) 0.329(4) 0.025(16) Uiso ? . C
C11 0.443(4) 0.2617(19) 0.180(5) 0.050(20) Uiso ? . C
C12 0.460(4) 0.2921(22) 0.240(5) 0.064(23) Uiso ? . C
C13 0.508(4) 0.2741(22) 0.321(5) 0.072(24) Uiso ? . C
C14 0.523(3) 0.2336(15) 0.312(4) 0.016(14) Uiso ? . C
C15 0.481(5) 0.2216(24) 0.230(6) 0.09(3) Uiso ? . C
C21 0.109(3) 0.1903(18) 0.499(4) 0.041(19) Uiso ? . C
C22 0.090(3) 0.2262(18) 0.451(5) 0.049(19) Uiso ? . C
C23 0.020(5) 0.213(3) 0.373(6) 0.10(3) Uiso ? . C
C24 -0.002(5) 0.172(3) 0.390(6) 0.10(3) Uiso ? . C
C25 0.056(4) 0.1568(20) 0.467(5) 0.064(23) Uiso ? . C
C31 0.262(4) 0.3378(19) 0.265(5) 0.059(21) Uiso ? . C
C32 0.241(4) 0.3766(20) 0.146(5) 0.056(22) Uiso ? . C
C33 0.282(4) 0.3406(20) 0.186(5) 0.056(21) Uiso ? . C
C34 0.196(4) 0.4004(19) 0.186(5) 0.057(22) Uiso ? . C
C35 0.179(5) 0.3938(23) 0.253(6) 0.08(3) Uiso ? . C
C36 0.220(4) 0.3599(22) 0.303(5) 0.067(23) Uiso ? . C
C41 0.348(3) 0.3176(16) 0.435(4) 0.032(17) Uiso ? . C
C42 0.305(5) 0.3142(24) 0.496(7) 0.08(3) Uiso ? . C
C43 0.327(4) 0.3330(21) 0.568(5) 0.057(22) Uiso ? . C
C44 0.390(4) 0.3579(20) 0.591(5) 0.060(22) Uiso ? . C
C45 0.436(3) 0.3621(17) 0.534(5) 0.037(17) Uiso ? . C
C46 0.419(4) 0.3396(19) 0.454(5) 0.053(21) Uiso ? . C
C51 0.126(3) 0.1571(16) 0.137(4) 0.028(16) Uiso ? . C
C52 0.177(4) 0.1252(20) 0.172(5) 0.058(22) Uiso ? . C
C53 0.182(4) 0.0993(20) 0.102(5) 0.059(22) Uiso ? . C
C54 0.144(4) 0.1109(20) 0.009(5) 0.055(21) Uiso ? . C
C55 0.102(5) 0.145(3) -0.008(6) 0.09(3) Uiso ? . C
C56 0.091(4) 0.1683(23) 0.047(6) 0.071(25) Uiso ? . C
C61 0.029(3) 0.2232(17) 0.166(4) 0.030(16) Uiso ? . C
C62 0.038(4) 0.2598(19) 0.138(5) 0.051(20) Uiso ? . C
C63 -0.035(5) 0.2814(24) 0.090(6) 0.09(3) Uiso ? . C
C64 -0.120(5) 0.2676(24) 0.097(5) 0.09(3) Uiso ? . C
C65 -0.114(5) 0.230(3) 0.124(6) 0.11(3) Uiso ? . C
C66 -0.039(3) 0.2052(17) 0.164(4) 0.038(17) Uiso ? . C
C101 0.537(5) -0.006(3) 0.878(6) 0.10(3) Uiso ? . C
C102 0.853(4) 0.1045(19) 1.150(5) 0.043(19) Uiso ? . C
C103 0.781(5) 0.0440(25) 1.095(6) 0.09(3) Uiso ? . C
C104 0.717(4) 0.0160(19) 0.933(4) 0.046(19) Uiso ? . C
C105 0.737(4) 0.0689(21) 0.820(5) 0.070(23) Uiso ? . C
O101 0.562(3) -0.0363(14) 0.888(3) 0.063(14) Uiso ? . O
O102 0.870(4) 0.1257(19) 1.197(5) 0.123(24) Uiso ? . O
O103 0.751(4) 0.0266(21) 1.151(5) 0.17(3) Uiso ? . O
O104 0.734(3) -0.0159(14) 0.951(3) 0.074(16) Uiso ? . O
O105 0.781(3) 0.0694(14) 0.785(4) 0.081(17) Uiso ? . O
C111 0.376(3) 0.0797(15) 0.807(4) 0.017(14) Uiso ? . C
C112 0.387(5) 0.0571(24) 0.884(6) 0.09(3) Uiso ? . C
C113 0.395(4) 0.0165(19) 0.860(5) 0.048(20) Uiso ? . C
C114 0.401(4) 0.0101(19) 0.784(5) 0.048(20) Uiso ? . C
C115 0.386(4) 0.0523(21) 0.747(5) 0.058(22) Uiso ? . C
C121 0.918(4) 0.0144(19) 1.030(5) 0.055(21) Uiso ? . C
C122 0.903(4) 0.0322(19) 0.951(5) 0.049(20) Uiso ? . C
C123 0.932(4) 0.0758(20) 0.953(5) 0.061(22) Uiso ? . C
C124 0.972(3) 0.0761(18) 1.053(5) 0.046(20) Uiso ? . C
C125 0.965(3) 0.0415(18) 1.106(5) 0.042(18) Uiso ? . C
C131 0.591(5) -0.0021(21) 0.712(5) 0.067(24) Uiso ? . C
C132 0.527(4) -0.0066(21) 0.634(5) 0.066(23) Uiso ? . C
C133 0.535(5) -0.047(3) 0.593(6) 0.10(3) Uiso ? . C
C134 0.587(7) -0.074(3) 0.633(8) 0.15(4) Uiso ? . C
C135 0.652(5) -0.057(3) 0.691(7) 0.12(3) Uiso ? . C
C136 0.660(7) -0.018(4) 0.726(8) 0.16(5) Uiso ? . C
C141 0.565(4) 0.0838(19) 0.671(5) 0.058(21) Uiso ? . C
C142 0.499(6) 0.111(3) 0.646(7) 0.12(3) Uiso ? . C
C143 0.502(6) 0.133(3) 0.576(7) 0.11(3) Uiso ? . C
C144 0.556(6) 0.143(3) 0.538(6) 0.11(3) Uiso ? . C
C145 0.610(5) 0.116(3) 0.563(6) 0.10(3) Uiso ? . C
C146 0.626(3) 0.0834(17) 0.624(4) 0.036(17) Uiso ? . C
C151 0.788(4) 0.1526(21) 0.899(5) 0.064(23) Uiso ? . C
C152 0.739(5) 0.1626(24) 0.820(6) 0.09(3) Uiso ? . C
C153 0.767(5) 0.1911(23) 0.772(6) 0.09(3) Uiso ? . C
C154 0.855(5) 0.2075(25) 0.793(6) 0.10(3) Uiso ? . C
C155 0.895(5) 0.197(3) 0.894(7) 0.12(3) Uiso ? . C
C156 0.857(6) 0.171(3) 0.930(6) 0.11(3) Uiso ? . C
C161 0.708(4) 0.1599(21) 1.021(5) 0.063(22) Uiso ? . C
C162 0.692(4) 0.1963(22) 0.996(5) 0.063(23) Uiso ? . C
C163 0.656(4) 0.2238(20) 1.052(5) 0.054(21) Uiso ? . C
C164 0.631(5) 0.206(3) 1.110(7) 0.11(3) Uiso ? . C
C165 0.649(6) 0.168(3) 1.144(7) 0.13(4) Uiso ? . C
C166 0.683(4) 0.1444(23) 1.083(6) 0.08(3) Uiso ? . C

loop_
_geom_bond_atom_site_label_1
_geom_bond_atom_site_label_2
_geom_bond_distance
_geom_bond_site_symmetry_1
_geom_bond_site_symmetry_2
_geom_bond_publ_flag
W1 Mo1 2.822(6) . . ?
W1 S1 2.495(16) . . ?
W1 S2 2.455(16) . . ?
W1 P1 2.370(19) . . ?
W1 O1 3.14(6) . . ?
W1 C1 2.04(9) . . ?
W1 C11 2.40(7) . . ?
W1 C12 2.36(7) . . ?
W1 C13 2.26(7) . . ?
W1 C14 2.31(5) . . ?
W1 C15 2.31(8) . . ?
W2 Mo1 3.145(7) . . ?
W2 P2 2.368(20) . . ?
W2 O2 3.05(5) . . ?
W2 C2 1.84(7) . . ?
W2 C3 2.98(6) . . ?
W2 C4 3.39(5) . . ?
W2 C21 2.37(7) . . ?
W2 C22 2.50(7) . . ?
W2 C23 2.30(8) . . ?
W2 C24 2.33(9) . . ?
W2 C25 2.36(8) . . ?
W3 Mo2 2.797(6) . . ?
W3 S3 2.482(22) . . ?
W3 S4 2.512(16) . . ?
W3 P3 2.353(24) . . ?
W3 C101 1.97(9) . . ?
W3 O101 3.07(5) . . ?
W3 C111 2.40(5) . . ?
W3 C112 2.33(8) . . ?
W3 C113 2.29(6) . . ?
W3 C114 2.27(6) . . ?
W3 C115 2.27(7) . . ?
W4 Mo2 3.189(7) . . ?
W4 P4 2.362(20) . . ?
W4 C102 2.09(8) . . ?
W4 C103 1.77(10) . . ?
W4 C104 2.97(6) . . ?
W4 O102 3.09(7) . . ?
W4 O103 3.10(9) . . ?
W4 C121 2.39(6) . . ?
W4 C122 2.50(7) . . ?
W4 C123 2.52(7) . . ?
W4 C124 2.30(6) . . ?
W4 C125 2.35(6) . . ?
Mo1 S1 2.567(20) . . ?
Mo1 S2 2.589(17) . . ?
Mo1 P1 2.493(19) . . ?
Mo1 P2 2.455(18) . . ?
Mo1 O3 3.25(7) . . ?
Mo1 O4 3.06(5) . . ?
Mo1 C1 3.45(7) . . ?
Mo1 C3 2.26(8) . . ?
Mo1 C4 1.97(6) . . ?
Mo2 S3 2.592(22) . . ?
Mo2 S4 2.589(16) . . ?
Mo2 P3 2.471(22) . . ?
Mo2 P4 2.486(20) . . ?
Mo2 C101 3.35(8) . . ?
Mo2 C103 3.36(9) . . ?
Mo2 C104 1.95(7) . . ?
Mo2 C105 2.00(9) . . ?
Mo2 O104 3.07(5) . . ?
Mo2 O105 3.09(6) . . ?
S1 S2 3.071(24) . . ?
S1 P1 3.03(3) . . ?
S1 P2 3.45(3) . . ?
S1 O3a 3.19(6) . . ?
S1 C11 3.21(6) . . ?
S1 C33 3.27(7) . . ?
S2 P2 3.722(25) . . ?
S2 C1 3.07(8) . . ?
S3 S4 3.05(3) . . ?
S3 P4 3.75(3) . . ?
S3 C101 3.05(9) . . ?
S3 C104 3.27(7) . . ?
S4 P3 3.00(3) . . ?
S4 P4 3.47(3) . . ?
S4 C141 3.27(8) . . ?
S4 C142 3.23(12) . . ?
P1 C1 2.97(8) . . ?
P1 C4 2.81(5) . . ?
P1 C31 1.89(7) . . ?
P1 C33 2.80(8) . . ?
P1 C36 2.71(8) . . ?
P1 C41 1.85(7) . . ?
P1 C42 2.87(11) . . ?
P1 C46 2.79(7) . . ?
P2 C4 2.96(6) . . ?
P2 C51 2.00(6) . . ?
P2 C52 2.82(7) . . ?
P2 C56 3.03(10) . . ?
P2 C61 1.86(6) . . ?
P2 C62 2.81(7) . . ?
P2 C66 2.63(6) . . ?
P3 C101 2.98(10) . . ?
P3 C105 2.72(7) . . ?
P3 C131 1.86(8) . . ?
P3 C132 2.67(8) . . ?
P3 C136 2.75(13) . . ?
P3 C141 1.83(8) . . ?
P3 C142 2.89(11) . . ?
P3 C146 2.83(7) . . ?
P4 C102 2.99(8) . . ?
P4 C105 3.05(8) . . ?
P4 C151 1.78(8) . . ?
P4 C152 2.79(10) . . ?
P4 C156 2.66(11) . . ?
P4 C161 1.83(8) . . ?
P4 C162 2.80(8) . . ?
P4 C166 2.67(10) . . ?
O1 C1 1.12(11) . . ?
O2 C2 1.21(9) . . ?
O3 S1b 3.19(6) . . ?
O3 C3 1.02(10) . . ?
O4 C4 1.10(7) . . ?
C1 C13 2.61(11) . . ?
C1 C14 2.61(10) . . ?
C11 C12 1.39(11) . . ?
C11 C13 2.30(11) . . ?
C11 C14 2.40(9) . . ?
C11 C15 1.62(10) . . ?
C12 C13 1.49(11) . . ?
C12 C14 2.40(9) . . ?
C12 C15 2.42(11) . . ?
C13 C14 1.41(9) . . ?
C13 C15 2.28(12) . . ?
C14 C15 1.39(11) . . ?
C21 C22 1.43(9) . . ?
C21 C23 2.31(11) . . ?
C21 C24 2.29(11) . . ?
C21 C25 1.46(9) . . ?
C22 C23 1.56(11) . . ?
C22 C24 2.44(10) . . ?
C22 C25 2.45(9) . . ?
C23 C24 1.47(12) . . ?
